data_4083737
loop_
_publ_author_name
'Cocco, Fabio'
'Zucca, Antonio'
'Stoccoro, Sergio'
'Serratrice, Maria'
'Guerri, Annalisa'
'Cinellu, Maria A.'

_publ_section_title
;
 Synthesis and Characterization of Palladium(II) and Platinum(II)
 Adducts and Cyclometalated Complexes of
 6,6&#x2032;-Dimethoxy-2,2&#x2032;-bipyridine: C(sp3)--H and C(sp2)--H
 Bond Activations
;
_journal_name_full Organometallics
_journal_page_first 140624160931008
_journal_paper_doi 10.1021/om5003057
_journal_year 2014
_chemical_formula_sum 'C14 H18 Cl3 N2 O3 Pt1.5 S'
_chemical_formula_weight 693.35
_chemical_name_systematic
;
 ?
;
_space_group_crystal_system monoclinic
_space_group_IT_number 14
_space_group_name_Hall '-P 2yn'
_space_group_name_H-M_alt 'P 1 21/n 1'
_symmetry_space_group_name_Hall '-P 2yn'
_symmetry_space_group_name_H-M 'P 1 21/n 1'
_atom_sites_solution_hydrogens geom
_atom_sites_solution_primary direct
_atom_sites_solution_secondary difmap
_audit_creation_method SHELXL-2012
_cell_angle_alpha 90
_cell_angle_beta 103.920(4)
_cell_angle_gamma 90
_cell_formula_units_Z 4
_cell_length_a 10.8035(4)
_cell_length_b 16.0885(7)
_cell_length_c 11.4190(4)
_cell_measurement_reflns_used 4515
_cell_measurement_temperature 150(2)
_cell_measurement_theta_max 32.6558
_cell_measurement_theta_min 1.8336
_cell_volume 1926.47(13)
_computing_cell_refinement
;
CrysAlisPro, Agilent Technologies,
Version 1.171.35.19 (release 27-10-2011 CrysAlis171 .NET)
(compiled Oct 27 2011,15:02:11)
;
_computing_data_collection
;
CrysAlisPro, Agilent Technologies,
Version 1.171.35.19 (release 27-10-2011 CrysAlis171 .NET)
(compiled Oct 27 2011,15:02:11)
;
_computing_data_reduction
;
CrysAlisPro, Agilent Technologies,
Version 1.171.35.19 (release 27-10-2011 CrysAlis171 .NET)
(compiled Oct 27 2011,15:02:11)
;
_computing_molecular_graphics 'Ortep-3 for Windows (Farrugia, 1997)'
_computing_publication_material 'PARST (Nardelli, 1995)'
_computing_structure_refinement 'SHELXL-2012 (Sheldrick, 2012)'
_computing_structure_solution 'Sir97 (Altomare,1999)'
_diffrn_ambient_temperature 150(2)
_diffrn_detector_area_resol_mean 16.4547
_diffrn_measured_fraction_theta_full 1.000
_diffrn_measured_fraction_theta_max 0.889
_diffrn_measurement_device_type 'Xcalibur, Sapphire3'
_diffrn_measurement_method '\w scans'
_diffrn_radiation_monochromator graphite
_diffrn_radiation_source 'Enhance (Mo) X-ray Source'
_diffrn_radiation_type MoK\a
_diffrn_radiation_wavelength 0.71069
_diffrn_reflns_av_R_equivalents 0.0580
_diffrn_reflns_av_unetI/netI 0.0888
_diffrn_reflns_Laue_measured_fraction_full 1.000
_diffrn_reflns_Laue_measured_fraction_max 0.889
_diffrn_reflns_limit_h_max 14
_diffrn_reflns_limit_h_min -16
_diffrn_reflns_limit_k_max 20
_diffrn_reflns_limit_k_min -24
_diffrn_reflns_limit_l_max 16
_diffrn_reflns_limit_l_min -15
_diffrn_reflns_number 13863
_diffrn_reflns_point_group_measured_fraction_full 1.000
_diffrn_reflns_point_group_measured_fraction_max 0.889
_diffrn_reflns_theta_full 25.240
_diffrn_reflns_theta_max 32.728
_diffrn_reflns_theta_min 2.231
_exptl_absorpt_coefficient_mu 11.435
_exptl_absorpt_correction_T_max 0.63292
_exptl_absorpt_correction_T_min 0.42417
_exptl_absorpt_correction_type multi-scan
_exptl_absorpt_process_details
;
CrysAlisPro, Agilent Technologies,
Version 1.171.35.19 (release 27-10-2011 CrysAlis171 .NET)
(compiled Oct 27 2011,15:02:11)
Empirical absorption correction using spherical harmonics,
 implemented in SCALE3 ABSPACK scaling algorithm.
;
_exptl_crystal_colour 'pale yellow'
_exptl_crystal_density_diffrn 2.391
_exptl_crystal_description prism
_exptl_crystal_F_000 1296
_exptl_crystal_size_max 0.1
_exptl_crystal_size_mid 0.05
_exptl_crystal_size_min 0.04
_refine_diff_density_max 1.595
_refine_diff_density_min -1.630
_refine_diff_density_rms 0.277
_refine_ls_extinction_method none
_refine_ls_goodness_of_fit_ref 0.953
_refine_ls_hydrogen_treatment constr
_refine_ls_matrix_type full
_refine_ls_number_parameters 227
_refine_ls_number_reflns 6324
_refine_ls_number_restraints 0
_refine_ls_restrained_S_all 0.953
_refine_ls_R_factor_all 0.0687
_refine_ls_R_factor_gt 0.0410
_refine_ls_shift/su_max 0.001
_refine_ls_shift/su_mean 0.000
_refine_ls_structure_factor_coef Fsqd
_refine_ls_weighting_details
;
 w=1/[\s^2^(Fo^2^)+(0.0064P)^2^]
 where P=(Fo^2^+2Fc^2^)/3
;
_refine_ls_weighting_scheme calc
_refine_ls_wR_factor_gt 0.0564
_refine_ls_wR_factor_ref 0.0665
_reflns_Friedel_coverage 0.000
_reflns_number_gt 4590
_reflns_number_total 6324
_reflns_threshold_expression 'I > 2\s(I)'
_cod_data_source_file om5003057_si_002.cif
_cod_data_source_block 9
_cod_original_formula_sum 'C14 H18 Cl3 N2 O3 Pt1.50 S'
_cod_database_code 4083737
_shelx_space_group_comment
;
The symmetry employed for this shelxl refinement is uniquely defined
by the following loop, which should always be used as a source of
symmetry information in preference to the above space-group names.
They are only intended as comments.
;
_shelxl_version_number 2012-9

loop_
_space_group_symop_operation_xyz
'x, y, z'
'-x+1/2, y+1/2, -z+1/2'
'-x, -y, -z'
'x-1/2, -y-1/2, z-1/2'

loop_
_atom_site_label
_atom_site_type_symbol
_atom_site_fract_x
_atom_site_fract_y
_atom_site_fract_z
_atom_site_U_iso_or_equiv
_atom_site_adp_type
_atom_site_occupancy
_atom_site_site_symmetry_order
_atom_site_calc_flag
_atom_site_refinement_flags_posn
_atom_site_refinement_flags_adp
_atom_site_refinement_flags_occupancy
Pt1 Pt 0.5000 0.5000 0.5000 0.01431(7) Uani 1 2 d S . P
N1 N 0.6303(4) 0.5813(3) 0.4673(4) 0.0161(10) Uani 1 1 d . . .
C1 C 0.6626(5) 0.5957(4) 0.3626(5) 0.0171(12) Uani 1 1 d . . .
O1 O 0.5777(3) 0.5653(3) 0.2664(3) 0.0212(10) Uani 1 1 d . . .
C2 C 0.5989(6) 0.5834(5) 0.1493(5) 0.0328(18) Uani 1 1 d . . .
H2A H 0.6178 0.6427 0.1443 0.049 Uiso 1 1 calc R U .
H2B H 0.5222 0.5694 0.0869 0.049 Uiso 1 1 calc R U .
H2C H 0.6710 0.5505 0.1369 0.049 Uiso 1 1 calc R U .
C3 C 0.7746(5) 0.6371(4) 0.3600(5) 0.0219(14) Uani 1 1 d . . .
H3 H 0.8007 0.6431 0.2868 0.026 Uiso 1 1 calc R U .
C4 C 0.8462(5) 0.6690(4) 0.4655(5) 0.0236(14) Uani 1 1 d . . .
H4 H 0.9255 0.6948 0.4666 0.028 Uiso 1 1 calc R U .
C5 C 0.8044(5) 0.6642(4) 0.5715(5) 0.0209(13) Uani 1 1 d . . .
H5 H 0.8501 0.6907 0.6433 0.025 Uiso 1 1 calc R U .
C6 C 0.6953(5) 0.6200(4) 0.5694(5) 0.0195(13) Uani 1 1 d . . .
C7 C 0.6259(5) 0.6216(4) 0.6641(5) 0.0173(12) Uani 1 1 d . . .
C8 C 0.6620(5) 0.6628(4) 0.7719(5) 0.0205(13) Uani 1 1 d . . .
H8 H 0.7463 0.6837 0.7993 0.025 Uiso 1 1 calc R U .
C9 C 0.5727(5) 0.6732(4) 0.8406(5) 0.0223(13) Uani 1 1 d . . .
H9 H 0.5973 0.6988 0.9177 0.027 Uiso 1 1 calc R U .
C10 C 0.4489(5) 0.6468(4) 0.7975(5) 0.0226(14) Uani 1 1 d . . .
H10 H 0.3866 0.6568 0.8421 0.027 Uiso 1 1 calc R U .
O2 O 0.3005(3) 0.5793(3) 0.6298(4) 0.0218(10) Uani 1 1 d . . .
C11 C 0.4160(5) 0.6046(4) 0.6864(5) 0.0186(13) Uani 1 1 d . . .
C12 C 0.1937(5) 0.6082(5) 0.6731(6) 0.037(2) Uani 1 1 d . . .
H12A H 0.1970 0.5837 0.7524 0.056 Uiso 1 1 calc R U .
H12B H 0.1142 0.5917 0.6163 0.056 Uiso 1 1 calc R U .
H12C H 0.1970 0.6689 0.6801 0.056 Uiso 1 1 calc R U .
N2 N 0.5065(4) 0.5864(3) 0.6285(4) 0.0154(10) Uani 1 1 d . . .
Pt2 Pt 0.55927(2) 0.83631(2) 0.53937(2) 0.01832(6) Uani 1 1 d . . .
Cl1 Cl 0.51616(13) 0.77655(11) 0.34874(13) 0.0258(3) Uani 1 1 d . . .
Cl2 Cl 0.74717(13) 0.88943(13) 0.50747(14) 0.0338(4) Uani 1 1 d . . .
Cl3 Cl 0.36405(12) 0.79046(12) 0.56057(14) 0.0284(4) Uani 1 1 d . . .
S1 S 0.59819(13) 0.89651(11) 0.71724(13) 0.0209(3) Uani 1 1 d . . .
O3 O 0.5269(4) 0.8716(4) 0.8050(4) 0.0381(14) Uani 1 1 d . . .
C13 C 0.7613(5) 0.8936(5) 0.7947(5) 0.0276(16) Uani 1 1 d . . .
H13A H 0.7729 0.9228 0.8720 0.041 Uiso 1 1 calc R U .
H13B H 0.8125 0.9208 0.7457 0.041 Uiso 1 1 calc R U .
H13C H 0.7887 0.8357 0.8094 0.041 Uiso 1 1 calc R U .
C14 C 0.5735(6) 1.0044(4) 0.6888(6) 0.0375(17) Uani 1 1 d . . .
H14A H 0.4837 1.0144 0.6488 0.056 Uiso 1 1 calc R U .
H14B H 0.6276 1.0236 0.6366 0.056 Uiso 1 1 calc R U .
H14C H 0.5954 1.0349 0.7653 0.056 Uiso 1 1 calc R U .

loop_
_atom_site_aniso_label
_atom_site_aniso_U_11
_atom_site_aniso_U_22
_atom_site_aniso_U_33
_atom_site_aniso_U_23
_atom_site_aniso_U_13
_atom_site_aniso_U_12
Pt1 0.01437(13) 0.01556(17) 0.01372(14) -0.00027(13) 0.00482(11) -0.00027(13)
N1 0.013(2) 0.018(3) 0.016(2) -0.001(2) 0.0019(18) -0.002(2)
C1 0.018(3) 0.016(3) 0.019(3) -0.001(3) 0.006(2) 0.002(2)
O1 0.024(2) 0.027(3) 0.0129(19) 0.0049(19) 0.0049(16) -0.0023(19)
C2 0.034(3) 0.049(5) 0.016(3) -0.002(3) 0.008(3) -0.010(3)
C3 0.019(3) 0.026(4) 0.025(3) 0.005(3) 0.012(2) 0.003(3)
C4 0.016(3) 0.022(4) 0.034(3) 0.004(3) 0.009(2) -0.004(3)
C5 0.015(2) 0.027(4) 0.020(3) -0.002(3) 0.003(2) -0.004(3)
C6 0.021(3) 0.018(3) 0.020(3) 0.006(3) 0.005(2) 0.003(2)
C7 0.017(3) 0.017(3) 0.017(3) 0.003(3) 0.002(2) -0.001(2)
C8 0.025(3) 0.015(3) 0.022(3) -0.001(3) 0.007(2) -0.002(3)
C9 0.027(3) 0.022(4) 0.016(3) -0.003(3) 0.002(2) 0.002(3)
C10 0.023(3) 0.022(4) 0.024(3) -0.007(3) 0.008(2) 0.004(3)
O2 0.0152(18) 0.024(3) 0.028(2) -0.004(2) 0.0093(17) 0.0019(18)
C11 0.019(3) 0.019(3) 0.019(3) 0.005(3) 0.006(2) 0.004(2)
C12 0.015(3) 0.065(6) 0.033(4) -0.019(4) 0.007(3) 0.005(3)
N2 0.018(2) 0.013(3) 0.016(2) -0.001(2) 0.0050(18) 0.0000(19)
Pt2 0.01738(10) 0.01861(13) 0.01883(11) 0.00052(11) 0.00405(8) 0.00032(10)
Cl1 0.0264(7) 0.0277(9) 0.0218(7) -0.0040(7) 0.0026(6) 0.0031(7)
Cl2 0.0251(7) 0.0499(13) 0.0293(8) -0.0071(9) 0.0123(6) -0.0096(8)
Cl3 0.0189(7) 0.0394(11) 0.0258(8) 0.0030(8) 0.0031(6) -0.0064(7)
S1 0.0190(7) 0.0233(9) 0.0209(7) -0.0022(7) 0.0057(6) -0.0038(6)
O3 0.030(2) 0.061(4) 0.027(2) -0.009(3) 0.015(2) -0.014(2)
C13 0.020(3) 0.038(5) 0.021(3) -0.004(3) -0.002(2) -0.001(3)
C14 0.048(4) 0.020(4) 0.041(4) -0.007(4) 0.006(3) -0.001(4)

loop_
_atom_type_symbol
_atom_type_description
_atom_type_scat_dispersion_real
_atom_type_scat_dispersion_imag
_atom_type_scat_source
C C 0.0033 0.0016 'International Tables Vol C Tables 4.2.6.8 and 6.1.1.4'
H H 0.0000 0.0000 'International Tables Vol C Tables 4.2.6.8 and 6.1.1.4'
N N 0.0061 0.0033 'International Tables Vol C Tables 4.2.6.8 and 6.1.1.4'
O O 0.0106 0.0060 'International Tables Vol C Tables 4.2.6.8 and 6.1.1.4'
S S 0.1246 0.1234 'International Tables Vol C Tables 4.2.6.8 and 6.1.1.4'
Cl Cl 0.1484 0.1585 'International Tables Vol C Tables 4.2.6.8 and 6.1.1.4'
Pt Pt -1.7033 8.3905 'International Tables Vol C Tables 4.2.6.8 and 6.1.1.4'

loop_
_geom_angle_atom_site_label_1
_geom_angle_atom_site_label_2
_geom_angle_atom_site_label_3
_geom_angle
_geom_angle_site_symmetry_1
_geom_angle_site_symmetry_3
N2 Pt1 N2 180.0 . 3_666
N2 Pt1 N1 102.50(18) . 3_666
N2 Pt1 N1 77.50(18) 3_666 3_666
N2 Pt1 N1 77.50(18) . .
N2 Pt1 N1 102.50(18) 3_666 .
N1 Pt1 N1 180.0 3_666 .
C1 N1 C6 119.6(5) . .
C1 N1 Pt1 128.1(4) . .
C6 N1 Pt1 112.2(4) . .
O1 C1 N1 113.1(5) . .
O1 C1 C3 125.8(5) . .
N1 C1 C3 121.0(5) . .
C1 O1 C2 117.1(4) . .
O1 C2 H2A 109.5 . .
O1 C2 H2B 109.5 . .
H2A C2 H2B 109.5 . .
O1 C2 H2C 109.5 . .
H2A C2 H2C 109.5 . .
H2B C2 H2C 109.5 . .
C4 C3 C1 118.3(5) . .
C4 C3 H3 120.9 . .
C1 C3 H3 120.9 . .
C3 C4 C5 120.9(5) . .
C3 C4 H4 119.6 . .
C5 C4 H4 119.6 . .
C6 C5 C4 118.0(6) . .
C6 C5 H5 121.0 . .
C4 C5 H5 121.0 . .
N1 C6 C5 121.2(5) . .
N1 C6 C7 113.1(5) . .
C5 C6 C7 124.8(6) . .
C8 C7 N2 120.5(5) . .
C8 C7 C6 126.2(5) . .
N2 C7 C6 112.7(5) . .
C7 C8 C9 118.6(5) . .
C7 C8 H8 120.7 . .
C9 C8 H8 120.7 . .
C10 C9 C8 120.5(6) . .
C10 C9 H9 119.8 . .
C8 C9 H9 119.8 . .
C9 C10 C11 119.0(5) . .
C9 C10 H10 120.5 . .
C11 C10 H10 120.5 . .
C11 O2 C12 118.2(5) . .
O2 C11 N2 114.0(5) . .
O2 C11 C10 126.3(5) . .
N2 C11 C10 119.7(5) . .
O2 C12 H12A 109.5 . .
O2 C12 H12B 109.5 . .
H12A C12 H12B 109.5 . .
O2 C12 H12C 109.5 . .
H12A C12 H12C 109.5 . .
H12B C12 H12C 109.5 . .
C11 N2 C7 120.5(5) . .
C11 N2 Pt1 127.7(4) . .
C7 N2 Pt1 111.4(3) . .
S1 Pt2 Cl3 91.17(5) . .
S1 Pt2 Cl2 90.15(6) . .
Cl3 Pt2 Cl2 175.69(6) . .
S1 Pt2 Cl1 178.27(6) . .
Cl3 Pt2 Cl1 89.07(5) . .
Cl2 Pt2 Cl1 89.49(6) . .
O3 S1 C13 106.0(3) . .
O3 S1 C14 108.2(3) . .
C13 S1 C14 101.8(3) . .
O3 S1 Pt2 119.9(2) . .
C13 S1 Pt2 113.3(2) . .
C14 S1 Pt2 106.0(2) . .
S1 C13 H13A 109.5 . .
S1 C13 H13B 109.5 . .
H13A C13 H13B 109.5 . .
S1 C13 H13C 109.5 . .
H13A C13 H13C 109.5 . .
H13B C13 H13C 109.5 . .
S1 C14 H14A 109.5 . .
S1 C14 H14B 109.5 . .
H14A C14 H14B 109.5 . .
S1 C14 H14C 109.5 . .
H14A C14 H14C 109.5 . .
H14B C14 H14C 109.5 . .

loop_
_geom_bond_atom_site_label_1
_geom_bond_atom_site_label_2
_geom_bond_distance
_geom_bond_site_symmetry_2
Pt1 N2 2.010(5) .
Pt1 N2 2.010(5) 3_666
Pt1 N1 2.021(5) 3_666
Pt1 N1 2.021(5) .
N1 C1 1.345(7) .
N1 C6 1.358(7) .
C1 O1 1.342(6) .
C1 C3 1.387(7) .
O1 C2 1.440(6) .
C2 H2A 0.9800 .
C2 H2B 0.9800 .
C2 H2C 0.9800 .
C3 C4 1.366(8) .
C3 H3 0.9500 .
C4 C5 1.392(8) .
C4 H4 0.9500 .
C5 C6 1.372(7) .
C5 H5 0.9500 .
C6 C7 1.457(7) .
C7 C8 1.369(8) .
C7 N2 1.379(7) .
C8 C9 1.393(7) .
C8 H8 0.9500 .
C9 C10 1.376(7) .
C9 H9 0.9500 .
C10 C11 1.407(8) .
C10 H10 0.9500 .
O2 C11 1.323(6) .
O2 C12 1.438(6) .
C11 N2 1.337(6) .
C12 H12A 0.9800 .
C12 H12B 0.9800 .
C12 H12C 0.9800 .
Pt2 S1 2.1976(15) .
Pt2 Cl3 2.3014(14) .
Pt2 Cl2 2.3108(15) .
Pt2 Cl1 2.3220(15) .
S1 O3 1.459(4) .
S1 C13 1.772(5) .
S1 C14 1.775(7) .
C13 H13A 0.9800 .
C13 H13B 0.9800 .
C13 H13C 0.9800 .
C14 H14A 0.9800 .
C14 H14B 0.9800 .
C14 H14C 0.9800 .
